data_4513282
loop_
_publ_author_name
'Gu\'nka, Piotr A.'
'Dranka, Maciej'
'Hanfland, Michael'
'Dziubek, Kamil F.'
'Katrusiak, Andrzej'
'Zachara, Janusz'

_publ_section_title
;
 Cascade of High-Pressure Transitions of Claudetite II and the First Polar
 Phase of Arsenic(III) Oxide
;
_journal_issue 8
_journal_name_full 'Crystal Growth &amp; Design'
_journal_page_first 3950
_journal_paper_doi 10.1021/acs.cgd.5b00567
_journal_volume 15
_journal_year 2015
_chemical_formula_moiety 'As4 O6'
_chemical_formula_sum 'As4 O6'
_chemical_formula_weight 395.68
_space_group_crystal_system monoclinic
_space_group_IT_number 14
_space_group_name_Hall '-P 2yab'
_space_group_name_H-M_alt 'P 1 21/a 1'
_symmetry_space_group_name_Hall '-P 2yab'
_symmetry_space_group_name_H-M 'P 1 21/a 1'
_audit_creation_date 2015-02-04
_audit_creation_method
;
Olex2 1.2-beta
(compiled 2014.11.28 svn.r3107 for OlexSys, GUI svn.r4998)
;
_cell_angle_alpha 90
_cell_angle_beta 143.381(8)
_cell_angle_gamma 90
_cell_formula_units_Z 4
_cell_length_a 12.8439(14)
_cell_length_b 4.46320(10)
_cell_length_c 17.122(3)
_cell_measurement_pressure 2.59e6(5)
_cell_measurement_reflns_used 522
_cell_measurement_temperature 293(2)
_cell_measurement_theta_max 20.8560
_cell_measurement_theta_min 2.9010
_cell_volume 585.47(16)
_computing_cell_refinement
;
CrysAlisPro, Agilent Technologies,
Version 1.171.37.35 (release 13-08-2014 CrysAlis171 .NET)
(compiled Aug 13 2014,18:06:01)
;
_computing_data_collection
;
CrysAlisPro, Agilent Technologies,
Version 1.171.37.35 (release 13-08-2014 CrysAlis171 .NET)
(compiled Aug 13 2014,18:06:01)
;
_computing_data_reduction
;
CrysAlisPro, Agilent Technologies,
Version 1.171.37.35 (release 13-08-2014 CrysAlis171 .NET)
(compiled Aug 13 2014,18:06:01)
;
_computing_molecular_graphics 'Olex2 (Dolomanov et al., 2009)'
_computing_publication_material 'Olex2 (Dolomanov et al., 2009)'
_computing_structure_refinement 'ShelXL (Sheldrick, 2008)'
_diffrn_ambient_environment He
_diffrn_ambient_pressure 2.59e6(5)
_diffrn_ambient_temperature 293(2)
_diffrn_detector 'CCD plate'
_diffrn_measured_fraction_theta_full 0.426
_diffrn_measured_fraction_theta_max 0.237
_diffrn_measurement_details
;
  1 phi    151.50  197.00   0.5000    1.0000
omega____ theta____ kappa____ phi______ frames
   0.0000    0.0000    0.0000     -     91
;
_diffrn_measurement_device 'abstract diffractometer'
_diffrn_measurement_device_type 'MAR-CrysAlisPro-abstract goniometer: imported MAR images'
_diffrn_measurement_method '\p scans'
_diffrn_orient_matrix_UB_11 -0.0300386000
_diffrn_orient_matrix_UB_12 0.0082574000
_diffrn_orient_matrix_UB_13 0.0193266000
_diffrn_orient_matrix_UB_21 -0.0147095000
_diffrn_orient_matrix_UB_22 0.0724996000
_diffrn_orient_matrix_UB_23 -0.0174640000
_diffrn_orient_matrix_UB_31 -0.0229187000
_diffrn_orient_matrix_UB_32 -0.0574517000
_diffrn_orient_matrix_UB_33 -0.0192306000
_diffrn_radiation_monochromator synchrotron
_diffrn_radiation_probe x-ray
_diffrn_radiation_wavelength 0.41427
_diffrn_reflns_av_R_equivalents 0.0318
_diffrn_reflns_av_unetI/netI 0.0453
_diffrn_reflns_laue_measured_fraction_full 0.426
_diffrn_reflns_laue_measured_fraction_max 0.237
_diffrn_reflns_limit_h_max 20
_diffrn_reflns_limit_h_min -12
_diffrn_reflns_limit_k_max 7
_diffrn_reflns_limit_k_min -7
_diffrn_reflns_limit_l_max 4
_diffrn_reflns_limit_l_min -14
_diffrn_reflns_number 1167
_diffrn_reflns_point_group_measured_fraction_full 0.426
_diffrn_reflns_point_group_measured_fraction_max 0.237
_diffrn_reflns_theta_full 14.392
_diffrn_reflns_theta_max 20.839
_diffrn_reflns_theta_min 2.274
_diffrn_source synchrotron
_exptl_absorpt_coefficient_mu 5.187
_exptl_absorpt_correction_T_max 1.00000
_exptl_absorpt_correction_T_min 0.59082
_exptl_absorpt_correction_type multi-scan
_exptl_absorpt_process_details
;
CrysAlisPro, Agilent Technologies,
Version 1.171.37.35 (release 13-08-2014 CrysAlis171 .NET)
(compiled Aug 13 2014,18:06:01)
Empirical absorption correction using spherical harmonics,
 implemented in SCALE3 ABSPACK scaling algorithm.
;
_exptl_crystal_density_diffrn 4.489
_exptl_crystal_description block
_exptl_crystal_F_000 720
_exptl_crystal_size_max 0.05
_exptl_crystal_size_mid 0.04
_exptl_crystal_size_min 0.03
_refine_diff_density_max 2.285
_refine_diff_density_min -1.809
_refine_diff_density_rms 0.347
_refine_ls_extinction_method none
_refine_ls_goodness_of_fit_ref 1.152
_refine_ls_hydrogen_treatment undef
_refine_ls_matrix_type full
_refine_ls_number_parameters 41
_refine_ls_number_reflns 735
_refine_ls_number_restraints 0
_refine_ls_restrained_S_all 1.152
_refine_ls_R_factor_all 0.0725
_refine_ls_R_factor_gt 0.0646
_refine_ls_shift/su_max 0.000
_refine_ls_shift/su_mean 0.000
_refine_ls_structure_factor_coef Fsqd
_refine_ls_weighting_details 'w=1/[\s^2^(Fo^2^)+(0.1004P)^2^+11.5502P] where P=(Fo^2^+2Fc^2^)/3'
_refine_ls_weighting_scheme calc
_refine_ls_wR_factor_gt 0.1693
_refine_ls_wR_factor_ref 0.1879
_reflns_Friedel_coverage 0.000
_reflns_number_gt 638
_reflns_number_total 735
_reflns_threshold_expression 'I > 2\s(I)'
_cod_data_source_file cg5b00567_si_002.cif
_cod_data_source_block mclau2_006middle_frames_pl
_cod_depositor_comments 'Adding full bibliography for 4513277--4513300.cif.'
_cod_original_cell_volume 585.47(14)
_cod_database_code 4513282
_shelx_space_group_comment
;
The symmetry employed for this shelxl refinement is uniquely defined
by the following loop, which should always be used as a source of
symmetry information in preference to the above space-group names.
They are only intended as comments.
;
_olex2_refinement_description
;
;
_shelx_shelxl_version_number 2014/7
_olex2_submission_special_instructions 'No special instructions were received'

loop_
_space_group_symop_operation_xyz
'x, y, z'
'-x+1/2, y+1/2, -z'
'-x, -y, -z'
'x-1/2, -y-1/2, z'

loop_
_atom_site_label
_atom_site_type_symbol
_atom_site_fract_x
_atom_site_fract_y
_atom_site_fract_z
_atom_site_U_iso_or_equiv
_atom_site_adp_type
_atom_site_occupancy
_atom_site_site_symmetry_order
_atom_site_calc_flag
As1 As 0.67446(18) 0.2594(3) 0.3971(3) 0.0148(4) Uiso 1 1 d
As2 As 0.38154(18) 0.1909(3) 0.3464(2) 0.0120(4) Uiso 1 1 d
As3 As -0.19010(18) -0.3188(3) 0.0965(3) 0.0144(4) Uiso 1 1 d
As4 As 0.10577(17) -0.3108(2) 0.1503(2) 0.0114(4) Uiso 1 1 d
O1 O 0.7055(15) 0.436(2) 0.510(2) 0.025(2) Uiso 1 1 d
O2 O 0.4647(14) 0.139(2) 0.301(2) 0.0188(19) Uiso 1 1 d
O3 O 0.1654(11) 0.0752(17) 0.1882(16) 0.0084(15) Uiso 1 1 d
O4 O -0.2565(17) -0.197(3) -0.035(3) 0.029(3) Uiso 1 1 d
O5 O 0.0348(16) -0.326(2) 0.205(2) 0.025(2) Uiso 1 1 d
O6 O 0.3254(12) -0.4255(18) 0.3077(17) 0.0124(16) Uiso 1 1 d

loop_
_atom_type_symbol
_atom_type_description
_atom_type_scat_dispersion_real
_atom_type_scat_dispersion_imag
_atom_type_scat_source
As As 0.3110 0.7990 'International Tables Vol C Tables 4.2.6.8 and 6.1.1.4'
O O 0.0020 0.0020 'International Tables Vol C Tables 4.2.6.8 and 6.1.1.4'

loop_
_geom_angle_atom_site_label_1
_geom_angle_atom_site_label_2
_geom_angle_atom_site_label_3
_geom_angle
_geom_angle_site_symmetry_1
_geom_angle_site_symmetry_3
O1 As1 O1 96.2(6) 2_646 .
O1 As1 O2 99.6(5) 2_646 .
O2 As1 O1 89.7(8) . .
O2 As2 O3 92.6(7) . .
O6 As2 O2 99.8(7) 1_565 .
O6 As2 O3 92.4(5) 1_565 .
O4 As3 O4 88.7(7) . 2_445
O4 As3 O5 93.0(10) . .
O5 As3 O4 97.4(6) . 2_445
O3 As4 O6 91.8(4) . .
O5 As4 O3 95.7(7) . .
O5 As4 O6 93.0(9) . .
As1 O1 As1 127.7(12) 2_656 .
As1 O2 As2 123.6(12) . .
As4 O3 As2 121.2(6) . .
As3 O4 As3 127.4(14) . 2_455
As4 O5 As3 123.2(15) . .
As2 O6 As4 120.8(6) 1_545 .

loop_
_geom_bond_atom_site_label_1
_geom_bond_atom_site_label_2
_geom_bond_distance
_geom_bond_site_symmetry_2
As1 O1 1.750(13) 2_646
As1 O1 1.81(3) .
As1 O2 1.770(10) .
As2 O2 1.78(2) .
As2 O3 1.800(12) .
As2 O6 1.767(9) 1_565
As3 O4 1.74(3) .
As3 O4 1.806(15) 2_445
As3 O5 1.785(11) .
As4 O3 1.783(8) .
As4 O5 1.75(3) .
As4 O6 1.810(12) .
O1 As1 1.750(13) 2_656
O4 As3 1.806(15) 2_455
O6 As2 1.767(9) 1_545

loop_
_geom_torsion_atom_site_label_1
_geom_torsion_atom_site_label_2
_geom_torsion_atom_site_label_3
_geom_torsion_atom_site_label_4
_geom_torsion
_geom_torsion_site_symmetry_1
_geom_torsion_site_symmetry_4
O1 As1 O1 As1 112.2(11) 2_646 2_656
O1 As1 O2 As2 91.0(11) 2_646 .
O1 As1 O2 As2 -5.3(9) . .
O2 As1 O1 As1 -148.1(10) . 2_656
O2 As2 O3 As4 84.9(11) . .
O3 As2 O2 As1 170.2(8) . .
O3 As4 O5 As3 101.7(7) . .
O3 As4 O6 As2 -176.4(13) . 1_545
O4 As3 O4 As3 163.0(11) 2_445 2_455
O4 As3 O5 As4 74.3(12) 2_445 .
O4 As3 O5 As4 -14.8(8) . .
O5 As3 O4 As3 -99.6(9) . 2_455
O5 As4 O3 As2 89.5(11) . .
O5 As4 O6 As2 87.7(12) . 1_545
O6 As2 O2 As1 77.3(9) 1_565 .
O6 As2 O3 As4 -175.1(12) 1_565 .
O6 As4 O3 As2 -3.7(11) . .
O6 As4 O5 As3 -166.2(6) . .
